data_2204246
loop_
_publ_author_name
'Zhang, Xing-Guo'
'Zhong, Ping'
'Hu, Mao-Lin'
'Wang, Dan-Yan'
'Lin, Dan'

_publ_section_title
;
 (<i>E</i>)-4,4,4-Trichloro-1-phenylbut-2-en-1-one
;
_journal_issue 9
_journal_name_full 'Acta Crystallographica Section E'
_journal_page_first o1465
_journal_page_last o1466
_journal_paper_doi 10.1107/S1600536804018549
_journal_volume 60
_journal_year 2004
_chemical_formula_iupac 'C10 H7 Cl3 O'
_chemical_formula_moiety 'C10 H7 Cl3 O'
_chemical_formula_sum 'C10 H7 Cl3 O'
_chemical_formula_weight 249.51
_chemical_name_systematic
;
(E)-4,4,4-Trichloro-1-phenylbut-2-en-1-one
;
_space_group_IT_number 62
_symmetry_cell_setting orthorhombic
_symmetry_space_group_name_Hall '-P 2ac 2n'
_symmetry_space_group_name_H-M 'P n m a'
_atom_sites_solution_hydrogens geom
_atom_sites_solution_primary direct
_atom_sites_solution_secondary difmap
_audit_creation_method SHELXL-97
_cell_angle_alpha 90.00
_cell_angle_beta 90.00
_cell_angle_gamma 90.00
_cell_formula_units_Z 4
_cell_length_a 10.4802(7)
_cell_length_b 7.1166(10)
_cell_length_c 14.69240(14)
_cell_measurement_reflns_used 1773
_cell_measurement_temperature 298(2)
_cell_measurement_theta_max 24.96
_cell_measurement_theta_min 2.38
_cell_volume 1095.81(17)
_computing_cell_refinement 'SAINT (Bruker, 2002)'
_computing_data_collection 'SMART (Bruker, 2002)'
_computing_data_reduction SAINT
_computing_molecular_graphics 'XP in SHELXTL (Bruker, 2002)'
_computing_publication_material SHELXTL
_computing_structure_refinement 'SHELXL97 (Sheldrick, 1997)'
_computing_structure_solution 'SHELXS97 (Sheldrick, 1997)'
_diffrn_ambient_temperature 298(2)
_diffrn_measured_fraction_theta_full 0.994
_diffrn_measured_fraction_theta_max 0.994
_diffrn_measurement_device_type 'Bruker APEX area-detector'
_diffrn_measurement_method '\f and \w'
_diffrn_radiation_monochromator graphite
_diffrn_radiation_source 'fine-focus sealed tube'
_diffrn_radiation_type MoK\a
_diffrn_radiation_wavelength 0.71073
_diffrn_reflns_av_R_equivalents 0.0237
_diffrn_reflns_av_sigmaI/netI 0.0240
_diffrn_reflns_limit_h_max 12
_diffrn_reflns_limit_h_min -12
_diffrn_reflns_limit_k_max 8
_diffrn_reflns_limit_k_min -6
_diffrn_reflns_limit_l_max 17
_diffrn_reflns_limit_l_min -17
_diffrn_reflns_number 5398
_diffrn_reflns_theta_full 25.30
_diffrn_reflns_theta_max 25.30
_diffrn_reflns_theta_min 2.39
_diffrn_standards_decay_% 0
_diffrn_standards_interval_time 0
_diffrn_standards_number 0
_exptl_absorpt_coefficient_mu 0.798
_exptl_absorpt_correction_T_max 0.8567
_exptl_absorpt_correction_T_min 0.8016
_exptl_absorpt_correction_type multi-scan
_exptl_absorpt_process_details '(SADABS; Bruker, 2002)'
_exptl_crystal_colour colorless
_exptl_crystal_density_diffrn 1.512
_exptl_crystal_density_method 'not measured'
_exptl_crystal_description block
_exptl_crystal_F_000 504
_exptl_crystal_size_max 0.29
_exptl_crystal_size_mid 0.25
_exptl_crystal_size_min 0.20
_refine_diff_density_max 1.099
_refine_diff_density_min -0.581
_refine_ls_extinction_method none
_refine_ls_goodness_of_fit_ref 1.079
_refine_ls_hydrogen_treatment mixed
_refine_ls_matrix_type full
_refine_ls_number_parameters 82
_refine_ls_number_reflns 1082
_refine_ls_number_restraints 0
_refine_ls_restrained_S_all 1.079
_refine_ls_R_factor_all 0.0861
_refine_ls_R_factor_gt 0.0788
_refine_ls_shift/su_max 0.000
_refine_ls_shift/su_mean 0.000
_refine_ls_structure_factor_coef Fsqd
_refine_ls_weighting_details 'calc w = 1/[\s^2^(Fo^2^)+(0.1112P)^2^+2.0938P] where P = (Fo^2^+2Fc^2^)/3'
_refine_ls_weighting_scheme calc
_refine_ls_wR_factor_gt 0.2209
_refine_ls_wR_factor_ref 0.2277
_reflns_number_gt 932
_reflns_number_total 1082
_reflns_threshold_expression I>2\s(I)
_cod_data_source_file wn6272.cif
_cod_data_source_block I
_cod_depositor_comments
;
The following automatic conversions were performed:
'_symmetry_cell_setting' value 'Orthorhombic' changed to 'orthorhombic'
according to '/home/saulius/struct/CIF-dictionaries/cif_core.dic'
dictionary named 'cif_core.dic' version 2.4.1 from 2010-06-29.

Automatic conversion script
Id: cif_fix_enum 1527 2010-12-29 10:47:43Z saulius 

The following automatic conversions were performed:

'_symmetry_cell_setting' value 'Orthorhombic' changed to
'orthorhombic' according to
/home/saulius/struct/CIF-dictionaries/cif_core.dic dictionary named
'cif_core.dic' version 2.4.1 from 2010-06-29.

Automatic conversion script
Id: cif_fix_values 1715 2011-07-08 13:25:40Z adriana 
;
_cod_database_code 2204246
_cod_database_fobs_code 2204246

loop_
_symmetry_equiv_pos_as_xyz
'x, y, z'
'-x+1/2, -y, z+1/2'
'-x, y+1/2, -z'
'x+1/2, -y+1/2, -z+1/2'
'-x, -y, -z'
'x-1/2, y, -z-1/2'
'x, -y-1/2, z'
'-x-1/2, y-1/2, z-1/2'

loop_
_atom_site_label
_atom_site_fract_x
_atom_site_fract_y
_atom_site_fract_z
_atom_site_U_iso_or_equiv
_atom_site_adp_type
_atom_site_calc_flag
_atom_site_refinement_flags
_atom_site_occupancy
_atom_site_type_symbol
Cl1 0.46399(14) 0.0487(2) 0.64530(10) 0.0884(7) Uani d . 1 Cl
Cl2 0.6641(2) 0.2500 0.73919(13) 0.1431(16) Uani d S 1 Cl
O1 0.7505(4) 0.2500 0.3870(3) 0.0713(14) Uani d S 1 O
C1 1.0119(7) 0.2500 0.3588(4) 0.0655(18) Uani d S 1 C
H1 0.9584 0.2500 0.3083 0.079 Uiso calc SR 1 H
C2 1.1414(7) 0.2500 0.3462(5) 0.076(2) Uani d S 1 C
H2 1.1752 0.2500 0.2877 0.091 Uiso calc SR 1 H
C3 1.2207(7) 0.2500 0.4204(5) 0.073(2) Uani d S 1 C
H3 1.3087 0.2500 0.4123 0.088 Uiso calc SR 1 H
C4 1.1706(6) 0.2500 0.5065(5) 0.0682(18) Uani d S 1 C
H4 1.2251 0.2500 0.5565 0.082 Uiso calc SR 1 H
C5 1.0414(6) 0.2500 0.5200(4) 0.0550(15) Uani d S 1 C
H5 1.0085 0.2500 0.5788 0.066 Uiso calc SR 1 H
C6 0.9589(5) 0.2500 0.4449(4) 0.0458(13) Uani d S 1 C
C7 0.8189(5) 0.2500 0.4538(4) 0.0506(14) Uani d S 1 C
C8 0.7606(6) 0.2500 0.5458(4) 0.0599(16) Uani d S 1 C
H8 0.8136 0.2500 0.5965 0.072 Uiso calc SR 1 H
C9 0.6383(6) 0.2500 0.5575(4) 0.0547(15) Uani d S 1 C
H9 0.5893 0.2500 0.5048 0.066 Uiso calc SR 1 H
C10 0.5665(6) 0.2500 0.6442(4) 0.0644(18) Uani d S 1 C

loop_
_atom_site_aniso_label
_atom_site_aniso_U_11
_atom_site_aniso_U_22
_atom_site_aniso_U_33
_atom_site_aniso_U_12
_atom_site_aniso_U_13
_atom_site_aniso_U_23
Cl1 0.0707(10) 0.0932(12) 0.1013(12) -0.0041(7) 0.0234(7) 0.0184(8)
Cl2 0.0653(13) 0.323(5) 0.0409(10) 0.000 -0.0046(8) 0.000
O1 0.051(2) 0.118(4) 0.045(2) 0.000 -0.007(2) 0.000
C1 0.061(4) 0.092(5) 0.043(3) 0.000 0.003(3) 0.000
C2 0.061(4) 0.105(6) 0.061(4) 0.000 0.021(3) 0.000
C3 0.048(3) 0.083(5) 0.088(5) 0.000 0.011(4) 0.000
C4 0.050(4) 0.091(5) 0.064(4) 0.000 -0.009(3) 0.000
C5 0.052(3) 0.068(4) 0.045(3) 0.000 0.001(3) 0.000
C6 0.048(3) 0.047(3) 0.042(3) 0.000 0.001(2) 0.000
C7 0.049(3) 0.060(3) 0.043(3) 0.000 0.002(2) 0.000
C8 0.043(3) 0.091(5) 0.046(3) 0.000 -0.003(2) 0.000
C9 0.052(3) 0.071(4) 0.041(3) 0.000 -0.003(3) 0.000
C10 0.046(3) 0.097(5) 0.050(4) 0.000 -0.002(3) 0.000

loop_
_atom_type_symbol
_atom_type_description
_atom_type_scat_dispersion_real
_atom_type_scat_dispersion_imag
_atom_type_scat_source
C C 0.0033 0.0016 'International Tables Vol C Tables 4.2.6.8 and 6.1.1.4'
H H 0.0000 0.0000 'International Tables Vol C Tables 4.2.6.8 and 6.1.1.4'
O O 0.0106 0.0060 'International Tables Vol C Tables 4.2.6.8 and 6.1.1.4'
Cl Cl 0.1484 0.1585 'International Tables Vol C Tables 4.2.6.8 and 6.1.1.4'

loop_
_geom_angle_atom_site_label_1
_geom_angle_atom_site_label_2
_geom_angle_atom_site_label_3
_geom_angle_site_symmetry_1
_geom_angle_site_symmetry_3
_geom_angle
_geom_angle_publ_flag
C2 C1 C6 . . 121.4(6) no
C2 C1 H1 . . 119.3 no
C6 C1 H1 . . 119.3 no
C1 C2 C3 . . 119.6(6) no
C1 C2 H2 . . 120.2 no
C3 C2 H2 . . 120.2 no
C4 C3 C2 . . 120.1(6) no
C4 C3 H3 . . 119.9 no
C2 C3 H3 . . 119.9 no
C5 C4 C3 . . 120.9(6) no
C5 C4 H4 . . 119.6 no
C3 C4 H4 . . 119.6 no
C4 C5 C6 . . 119.7(6) no
C4 C5 H5 . . 120.1 no
C6 C5 H5 . . 120.1 no
C1 C6 C5 . . 118.2(5) no
C1 C6 C7 . . 118.8(5) yes
C5 C6 C7 . . 123.0(5) yes
O1 C7 C6 . . 121.1(5) yes
O1 C7 C8 . . 119.5(5) yes
C6 C7 C8 . . 119.4(5) yes
C9 C8 C7 . . 122.0(6) yes
C9 C8 H8 . . 119.0 yes
C7 C8 H8 . . 119.0 yes
C8 C9 C10 . . 128.3(6) yes
C8 C9 H9 . . 115.9 yes
C10 C9 H9 . . 115.9 yes
C9 C10 Cl2 . . 113.2(5) no
C9 C10 Cl1 . 7_565 108.2(3) no
Cl2 C10 Cl1 . 7_565 110.3(2) no
C9 C10 Cl1 . . 108.2(3) no
Cl2 C10 Cl1 . . 110.3(2) yes
Cl1 C10 Cl1 7_565 . 106.3(4) no

loop_
_geom_bond_atom_site_label_1
_geom_bond_atom_site_label_2
_geom_bond_site_symmetry_2
_geom_bond_distance
_geom_bond_publ_flag
Cl1 C10 . 1.791(4) yes
Cl2 C10 . 1.730(6) yes
O1 C7 . 1.216(7) yes
C1 C2 . 1.370(10) no
C1 C6 . 1.382(8) no
C1 H1 . 0.9300 no
C2 C3 . 1.371(10) no
C2 H2 . 0.9300 no
C3 C4 . 1.370(10) no
C3 H3 . 0.9300 no
C4 C5 . 1.368(9) no
C4 H4 . 0.9300 no
C5 C6 . 1.402(8) no
C5 H5 . 0.9300 no
C6 C7 . 1.473(8) yes
C7 C8 . 1.482(8) yes
C8 C9 . 1.294(9) yes
C8 H8 . 0.9300 no
C9 C10 . 1.479(8) yes
C9 H9 . 0.9300 no
C10 Cl1 7_565 1.791(4) no

loop_
_geom_hbond_atom_site_label_D
_geom_hbond_atom_site_label_H
_geom_hbond_atom_site_label_A
_geom_hbond_distance_DH
_geom_hbond_distance_HA
_geom_hbond_distance_DA
_geom_hbond_angle_DHA
C9 H9 O1 0.93 2.42 2.767(7) 102
C8 H8 Cl2 0.93 2.62 3.017(6) 107
